data_4112621
loop_
_publ_author_name
'Ester Cayuela'
'F\'elix A. Jal\'on'
'Blanca R. Manzano'
'Gustavo Espino'
'Walter Weissensteiner'
'Kurt Mereiter'

_publ_contact_author
;
F\'elix A. Jal\'on
Facultad de Qu\'imicas
Universidad de Castilla-La Mancha
Avenida Camilo Jos\'e Cela, 10
13071 Ciudad Real, SPAIN
phone: ++34 926295300 (ext 3473)
fax: ++34 926295318
E-mail: Felix.Jalon@uclm.es
;
_publ_contact_author_email Felix.Jalon@uclm.es
_publ_contact_author_fax '+34 926 295318'
_publ_contact_author_phone '+34 926 295300 (ext 3473)'
_publ_section_title
;
 Monocyclopentadienylhydride Derivatives of Ruthenium: Stereoselective
 Proton Transfer and Proton-Hydride Exchange in an Extremely Short
 Dihydrogen Bond
;
_journal_name_full 'Journal of the American Chemical Society'
_journal_page_first 7049
_journal_page_last 7062
_journal_paper_doi 10.1021/ja031926k
_journal_volume 126
_journal_year 2004
_chemical_formula_moiety 'C42 H38 Fe P2 Ru'
_chemical_formula_sum 'C42 H38 Fe P2 Ru'
_chemical_formula_weight 761.58
_chemical_name_common CpRuH(PP^Ph^PF)
_chemical_name_systematic
; 
 ? 
;
_space_group_IT_number 2
_symmetry_cell_setting triclinic
_symmetry_space_group_name_Hall '-P 1'
_symmetry_space_group_name_H-M 'P -1'
_atom_sites_solution_hydrogens geom
_atom_sites_solution_primary direct
_atom_sites_solution_secondary difmap
_audit_creation_method SHELXL-97
_cell_angle_alpha 93.94(2)
_cell_angle_beta 97.22(2)
_cell_angle_gamma 106.93(2)
_cell_formula_units_Z 2
_cell_length_a 11.318(7)
_cell_length_b 11.675(7)
_cell_length_c 13.253(8)
_cell_measurement_reflns_used 1012
_cell_measurement_temperature 297(2)
_cell_measurement_theta_max 30.0
_cell_measurement_theta_min 2.4
_cell_volume 1651.8(18)
_computing_cell_refinement 'Bruker SAINT'
_computing_data_collection 'Bruker SMART'
_computing_data_reduction 'Bruker SAINT, SADABS, XPREP'
_computing_molecular_graphics 'Bruker SHELXTL'
_computing_publication_material 'Bruker SHELXTL'
_computing_structure_refinement 'SHELXL-97 (Sheldrick, 1997)'
_computing_structure_solution 'SHELXS-97 (Sheldrick, 1997)'
_diffrn_ambient_temperature 297(2)
_diffrn_measured_fraction_theta_full 0.981
_diffrn_measured_fraction_theta_max 0.981
_diffrn_measurement_device_type 'BRUKER SMART 3-circle with CCD area detector'
_diffrn_measurement_method 'omega and phi scans'
_diffrn_radiation_monochromator graphite
_diffrn_radiation_source 'normal-focus sealed tube'
_diffrn_radiation_type MoK\a
_diffrn_radiation_wavelength 0.71073
_diffrn_reflns_av_R_equivalents 0.0270
_diffrn_reflns_av_sigmaI/netI 0.0243
_diffrn_reflns_limit_h_max 15
_diffrn_reflns_limit_h_min -15
_diffrn_reflns_limit_k_max 16
_diffrn_reflns_limit_k_min -16
_diffrn_reflns_limit_l_max 18
_diffrn_reflns_limit_l_min -18
_diffrn_reflns_number 24309
_diffrn_reflns_theta_full 30.00
_diffrn_reflns_theta_max 30.00
_diffrn_reflns_theta_min 2.21
_diffrn_standards_decay_% 0
_exptl_absorpt_coefficient_mu 1.024
_exptl_absorpt_correction_T_max 0.86
_exptl_absorpt_correction_T_min 0.71
_exptl_absorpt_correction_type multi-scan
_exptl_absorpt_process_details 'program SADABS'
_exptl_crystal_colour orange
_exptl_crystal_density_diffrn 1.531
_exptl_crystal_description prism
_exptl_crystal_F_000 780
_exptl_crystal_size_max 0.36
_exptl_crystal_size_mid 0.22
_exptl_crystal_size_min 0.20
_refine_diff_density_max 0.663
_refine_diff_density_min -0.971
_refine_diff_density_rms 0.067
_refine_ls_extinction_method none
_refine_ls_goodness_of_fit_ref 1.048
_refine_ls_hydrogen_treatment mixed
_refine_ls_matrix_type full
_refine_ls_number_parameters 418
_refine_ls_number_reflns 9439
_refine_ls_number_restraints 0
_refine_ls_restrained_S_all 1.048
_refine_ls_R_factor_all 0.0431
_refine_ls_R_factor_gt 0.0329
_refine_ls_shift/su_max 0.001
_refine_ls_shift/su_mean 0.000
_refine_ls_structure_factor_coef Fsqd
_refine_ls_weighting_details 'calc w=1/[\s^2^(Fo^2^)+(0.0386P)^2^+1.0537P] where P=(Fo^2^+2Fc^2^)/3'
_refine_ls_weighting_scheme calc
_refine_ls_wR_factor_gt 0.0793
_refine_ls_wR_factor_ref 0.0880
_reflns_number_gt 7923
_reflns_number_total 9439
_reflns_threshold_expression >2sigma(I)
_cod_data_source_file ja031926ksi20031223_025408.cif
_cod_data_source_block 4
_cod_original_cell_volume 1651.8(17)
_cod_database_code 4112621

loop_
_symmetry_equiv_pos_as_xyz
'x, y, z'
'-x, -y, -z'

loop_
_atom_site_label
_atom_site_type_symbol
_atom_site_fract_x
_atom_site_fract_y
_atom_site_fract_z
_atom_site_U_iso_or_equiv
_atom_site_adp_type
_atom_site_occupancy
_atom_site_symmetry_multiplicity
_atom_site_calc_flag
_atom_site_refinement_flags
Ru Ru 0.074435(15) 0.247791(14) 0.194732(13) 0.03360(5) Uani 1 1 d .
H1RU H 0.128(2) 0.143(2) 0.1905(19) 0.040 Uiso 1 1 d .
Fe Fe 0.48886(3) 0.21142(3) 0.27525(3) 0.03688(7) Uani 1 1 d .
P1 P 0.23745(5) 0.31937(4) 0.31897(4) 0.03197(10) Uani 1 1 d .
P2 P 0.20089(5) 0.32712(4) 0.08419(4) 0.03134(10) Uani 1 1 d .
C1 C 0.34409(19) 0.27923(17) 0.08428(15) 0.0333(4) Uani 1 1 d .
H1 H 0.3907 0.3224 0.0337 0.040 Uiso 1 1 calc R
C2 C 0.3052(2) 0.14309(19) 0.04590(18) 0.0406(4) Uani 1 1 d .
H2A H 0.2355 0.1020 0.0790 0.049 Uiso 1 1 calc R
H2B H 0.2750 0.1334 -0.0269 0.049 Uiso 1 1 calc R
C3 C 0.4049(2) 0.0793(2) 0.0630(2) 0.0459(5) Uani 1 1 d .
H3A H 0.3737 -0.0001 0.0247 0.055 Uiso 1 1 calc R
H3B H 0.4783 0.1241 0.0359 0.055 Uiso 1 1 calc R
C11 C 0.4425(2) 0.06597(18) 0.1725(2) 0.0442(5) Uani 1 1 d .
C12 C 0.3661(2) 0.04389(19) 0.2508(2) 0.0496(6) Uani 1 1 d .
H12 H 0.2794 0.0240 0.2410 0.060 Uiso 1 1 calc R
C13 C 0.4444(3) 0.0573(2) 0.3468(2) 0.0600(7) Uani 1 1 d .
H13 H 0.4185 0.0495 0.4105 0.072 Uiso 1 1 calc R
C14 C 0.5683(3) 0.0846(3) 0.3268(2) 0.0628(8) Uani 1 1 d .
H14 H 0.6388 0.0973 0.3756 0.075 Uiso 1 1 calc R
C15 C 0.5683(2) 0.0896(2) 0.2207(2) 0.0544(6) Uani 1 1 d .
H15 H 0.6384 0.1056 0.1878 0.065 Uiso 1 1 calc R
C21 C 0.42595(18) 0.32043(16) 0.18726(16) 0.0324(4) Uani 1 1 d .
C22 C 0.39215(18) 0.33299(17) 0.28849(16) 0.0330(4) Uani 1 1 d .
C23 C 0.5058(2) 0.37035(19) 0.36004(18) 0.0407(4) Uani 1 1 d .
H23 H 0.5116 0.3837 0.4307 0.049 Uiso 1 1 calc R
C24 C 0.6075(2) 0.3835(2) 0.3053(2) 0.0464(5) Uani 1 1 d .
H24 H 0.6915 0.4071 0.3338 0.056 Uiso 1 1 calc R
C25 C 0.5598(2) 0.35473(19) 0.19989(19) 0.0422(5) Uani 1 1 d .
H25 H 0.6074 0.3576 0.1473 0.051 Uiso 1 1 calc R
C31 C 0.2371(2) 0.2407(2) 0.43469(17) 0.0412(4) Uani 1 1 d .
C32 C 0.3052(3) 0.2985(3) 0.5285(2) 0.0557(6) Uani 1 1 d .
H32 H 0.3481 0.3804 0.5346 0.067 Uiso 1 1 calc R
C33 C 0.3097(3) 0.2354(4) 0.6125(2) 0.0707(9) Uani 1 1 d .
H33 H 0.3560 0.2747 0.6747 0.085 Uiso 1 1 calc R
C34 C 0.2457(3) 0.1142(4) 0.6040(3) 0.0750(10) Uani 1 1 d .
H34 H 0.2505 0.0713 0.6602 0.090 Uiso 1 1 calc R
C35 C 0.1749(3) 0.0570(3) 0.5132(3) 0.0692(8) Uani 1 1 d .
H35 H 0.1300 -0.0242 0.5081 0.083 Uiso 1 1 calc R
C36 C 0.1702(3) 0.1204(2) 0.4283(2) 0.0511(6) Uani 1 1 d .
H36 H 0.1215 0.0813 0.3668 0.061 Uiso 1 1 calc R
C41 C 0.2556(2) 0.4734(2) 0.37457(17) 0.0396(4) Uani 1 1 d .
C42 C 0.3477(2) 0.5733(2) 0.35575(18) 0.0439(5) Uani 1 1 d .
H42 H 0.4114 0.5631 0.3215 0.053 Uiso 1 1 calc R
C43 C 0.3466(3) 0.6890(2) 0.3873(2) 0.0586(7) Uani 1 1 d .
H43 H 0.4090 0.7555 0.3738 0.070 Uiso 1 1 calc R
C44 C 0.2537(4) 0.7052(3) 0.4381(3) 0.0743(10) Uani 1 1 d .
H44 H 0.2519 0.7825 0.4581 0.089 Uiso 1 1 calc R
C45 C 0.1632(4) 0.6068(4) 0.4595(3) 0.0835(11) Uani 1 1 d .
H45 H 0.1005 0.6177 0.4946 0.100 Uiso 1 1 calc R
C46 C 0.1646(3) 0.4910(3) 0.4292(3) 0.0648(8) Uani 1 1 d .
H46 H 0.1040 0.4250 0.4456 0.078 Uiso 1 1 calc R
C51 C 0.2653(2) 0.49205(17) 0.09795(15) 0.0366(4) Uani 1 1 d .
C52 C 0.3892(2) 0.55444(19) 0.09535(18) 0.0457(5) Uani 1 1 d .
H52 H 0.4446 0.5122 0.0817 0.055 Uiso 1 1 calc R
C53 C 0.4319(3) 0.6795(2) 0.1129(2) 0.0589(7) Uani 1 1 d .
H53 H 0.5159 0.7203 0.1133 0.071 Uiso 1 1 calc R
C54 C 0.3494(4) 0.7429(2) 0.1299(2) 0.0663(9) Uani 1 1 d .
H54 H 0.3773 0.8266 0.1404 0.080 Uiso 1 1 calc R
C55 C 0.2260(4) 0.6823(2) 0.1312(2) 0.0650(8) Uani 1 1 d .
H55 H 0.1704 0.7252 0.1421 0.078 Uiso 1 1 calc R
C56 C 0.1839(3) 0.5577(2) 0.11643(19) 0.0494(5) Uani 1 1 d .
H56 H 0.1004 0.5175 0.1189 0.059 Uiso 1 1 calc R
C61 C 0.1358(2) 0.29504(19) -0.05254(16) 0.0374(4) Uani 1 1 d .
C62 C 0.1687(3) 0.3774(2) -0.1226(2) 0.0566(7) Uani 1 1 d .
H62 H 0.2240 0.4536 -0.1001 0.068 Uiso 1 1 calc R
C63 C 0.1204(4) 0.3477(3) -0.2251(2) 0.0735(9) Uani 1 1 d .
H63 H 0.1427 0.4043 -0.2709 0.088 Uiso 1 1 calc R
C64 C 0.0397(3) 0.2355(3) -0.2602(2) 0.0660(8) Uani 1 1 d .
H64 H 0.0078 0.2157 -0.3294 0.079 Uiso 1 1 calc R
C65 C 0.0063(3) 0.1523(3) -0.1921(2) 0.0561(6) Uani 1 1 d .
H65 H -0.0479 0.0758 -0.2155 0.067 Uiso 1 1 calc R
C66 C 0.0528(2) 0.1820(2) -0.08909(19) 0.0464(5) Uani 1 1 d .
H66 H 0.0284 0.1255 -0.0436 0.056 Uiso 1 1 calc R
C71 C -0.1108(3) 0.1225(3) 0.2109(3) 0.0679(8) Uani 1 1 d .
H71 H -0.1201 0.0428 0.2222 0.081 Uiso 1 1 calc R
C72 C -0.1222(2) 0.1655(4) 0.1152(3) 0.0716(9) Uani 1 1 d .
H72 H -0.1403 0.1198 0.0517 0.086 Uiso 1 1 calc R
C73 C -0.1014(3) 0.2902(3) 0.1326(3) 0.0685(8) Uani 1 1 d .
H73 H -0.1027 0.3419 0.0824 0.082 Uiso 1 1 calc R
C74 C -0.0786(3) 0.3234(3) 0.2374(3) 0.0619(7) Uani 1 1 d .
H74 H -0.0631 0.4008 0.2697 0.074 Uiso 1 1 calc R
C75 C -0.0831(2) 0.2194(3) 0.2861(2) 0.0606(7) Uani 1 1 d .
H75 H -0.0699 0.2160 0.3563 0.073 Uiso 1 1 calc R

loop_
_atom_site_aniso_label
_atom_site_aniso_U_11
_atom_site_aniso_U_22
_atom_site_aniso_U_33
_atom_site_aniso_U_23
_atom_site_aniso_U_13
_atom_site_aniso_U_12
Ru 0.03303(8) 0.03501(8) 0.03316(9) 0.00479(6) 0.00625(6) 0.01018(6)
Fe 0.03422(14) 0.03181(14) 0.04451(18) 0.00100(12) 0.00227(12) 0.01213(11)
P1 0.0358(2) 0.0316(2) 0.0290(2) 0.00351(18) 0.00631(19) 0.01028(18)
P2 0.0387(2) 0.0272(2) 0.0290(2) 0.00251(17) 0.00621(19) 0.01098(18)
C1 0.0398(10) 0.0284(8) 0.0329(10) 0.0005(7) 0.0100(8) 0.0108(7)
C2 0.0455(11) 0.0335(9) 0.0416(12) -0.0068(8) 0.0020(9) 0.0146(8)
C3 0.0469(12) 0.0359(10) 0.0555(14) -0.0082(9) 0.0068(10) 0.0170(9)
C11 0.0434(11) 0.0286(9) 0.0609(15) -0.0020(9) 0.0024(10) 0.0151(8)
C12 0.0492(13) 0.0297(10) 0.0698(17) 0.0071(10) 0.0086(11) 0.0114(9)
C13 0.082(2) 0.0458(13) 0.0603(17) 0.0161(12) 0.0105(14) 0.0290(13)
C14 0.0670(17) 0.0575(15) 0.0697(19) 0.0003(13) -0.0110(14) 0.0383(14)
C15 0.0478(13) 0.0476(13) 0.0718(18) -0.0058(12) 0.0017(12) 0.0265(11)
C21 0.0334(9) 0.0251(8) 0.0368(10) -0.0002(7) 0.0062(7) 0.0067(7)
C22 0.0341(9) 0.0276(8) 0.0358(10) 0.0000(7) 0.0043(7) 0.0082(7)
C23 0.0405(10) 0.0361(10) 0.0401(12) -0.0048(8) -0.0011(9) 0.0083(8)
C24 0.0355(10) 0.0400(11) 0.0564(15) -0.0033(10) 0.0005(10) 0.0047(8)
C25 0.0357(10) 0.0352(10) 0.0524(13) 0.0012(9) 0.0117(9) 0.0045(8)
C31 0.0422(11) 0.0490(12) 0.0357(11) 0.0117(9) 0.0087(8) 0.0162(9)
C32 0.0568(15) 0.0689(17) 0.0386(13) 0.0128(12) 0.0069(11) 0.0134(13)
C33 0.0704(19) 0.105(3) 0.0392(15) 0.0259(15) 0.0089(13) 0.0270(18)
C34 0.080(2) 0.106(3) 0.062(2) 0.0505(19) 0.0274(17) 0.047(2)
C35 0.076(2) 0.0659(18) 0.079(2) 0.0397(16) 0.0296(17) 0.0275(15)
C36 0.0565(14) 0.0479(13) 0.0522(15) 0.0172(11) 0.0132(11) 0.0165(11)
C41 0.0474(11) 0.0400(10) 0.0333(11) -0.0007(8) 0.0041(8) 0.0179(9)
C42 0.0576(13) 0.0384(11) 0.0357(11) 0.0000(8) 0.0025(9) 0.0173(10)
C43 0.0832(19) 0.0383(12) 0.0495(15) -0.0036(10) -0.0074(13) 0.0202(12)
C44 0.093(2) 0.0566(17) 0.074(2) -0.0243(15) -0.0121(18) 0.0408(17)
C45 0.078(2) 0.088(2) 0.091(3) -0.032(2) 0.0151(19) 0.043(2)
C46 0.0599(16) 0.0627(17) 0.072(2) -0.0136(14) 0.0219(14) 0.0187(13)
C51 0.0555(12) 0.0282(8) 0.0264(9) 0.0025(7) 0.0065(8) 0.0134(8)
C52 0.0631(14) 0.0305(10) 0.0421(12) 0.0028(8) 0.0178(11) 0.0085(9)
C53 0.089(2) 0.0315(11) 0.0482(15) 0.0036(10) 0.0235(14) 0.0015(11)
C54 0.121(3) 0.0276(11) 0.0504(16) 0.0048(10) 0.0189(16) 0.0201(14)
C55 0.108(3) 0.0448(14) 0.0553(17) 0.0056(12) 0.0125(16) 0.0440(16)
C56 0.0668(15) 0.0408(11) 0.0458(13) 0.0042(10) 0.0047(11) 0.0261(11)
C61 0.0459(11) 0.0374(10) 0.0305(10) 0.0007(8) 0.0040(8) 0.0164(8)
C62 0.0848(19) 0.0433(12) 0.0365(13) 0.0040(10) 0.0077(12) 0.0119(12)
C63 0.120(3) 0.0648(18) 0.0350(14) 0.0083(12) 0.0071(16) 0.0277(18)
C64 0.083(2) 0.076(2) 0.0385(14) -0.0075(13) -0.0055(13) 0.0335(17)
C65 0.0540(14) 0.0579(15) 0.0504(15) -0.0141(12) -0.0056(11) 0.0179(12)
C66 0.0487(12) 0.0441(12) 0.0447(13) 0.0016(10) 0.0034(10) 0.0137(10)
C71 0.0409(13) 0.0579(16) 0.107(3) 0.0189(16) 0.0263(15) 0.0091(11)
C72 0.0349(12) 0.100(3) 0.0643(19) -0.0133(17) 0.0030(12) 0.0039(14)
C73 0.0447(14) 0.101(2) 0.0667(19) 0.0318(18) 0.0045(13) 0.0287(15)
C74 0.0490(14) 0.0680(17) 0.078(2) 0.0034(15) 0.0164(13) 0.0308(13)
C75 0.0436(13) 0.092(2) 0.0560(16) 0.0221(15) 0.0211(12) 0.0260(14)

loop_
_atom_type_symbol
_atom_type_description
_atom_type_scat_dispersion_real
_atom_type_scat_dispersion_imag
_atom_type_scat_source
C C 0.0033 0.0016 'International Tables Vol C Tables 4.2.6.8 and 6.1.1.4'
H H 0.0000 0.0000 'International Tables Vol C Tables 4.2.6.8 and 6.1.1.4'
P P 0.1023 0.0942 'International Tables Vol C Tables 4.2.6.8 and 6.1.1.4'
Fe Fe 0.3463 0.8444 'International Tables Vol C Tables 4.2.6.8 and 6.1.1.4'
Ru Ru -1.2594 0.8363 'International Tables Vol C Tables 4.2.6.8 and 6.1.1.4'

loop_
_geom_angle_atom_site_label_1
_geom_angle_atom_site_label_2
_geom_angle_atom_site_label_3
_geom_angle
C71 Ru P1 125.88(11)
C71 Ru P2 145.12(10)
P1 Ru P2 87.94(5)
C71 Ru C75 36.29(12)
P1 Ru C75 100.47(10)
P2 Ru C75 159.02(8)
C71 Ru C72 36.57(13)
P1 Ru C72 160.88(9)
P2 Ru C72 110.83(10)
C75 Ru C72 60.66(13)
C71 Ru C73 60.52(13)
P1 Ru C73 139.06(10)
P2 Ru C73 101.07(9)
C75 Ru C73 60.20(12)
C72 Ru C73 36.35(13)
C71 Ru C74 60.36(12)
P1 Ru C74 107.05(10)
P2 Ru C74 122.88(9)
C75 Ru C74 36.27(11)
C72 Ru C74 60.22(13)
C73 Ru C74 35.63(12)
C71 Ru H1RU 90.2(9)
P1 Ru H1RU 80.6(9)
P2 Ru H1RU 87.1(9)
C75 Ru H1RU 113.1(9)
C72 Ru H1RU 103.2(9)
C73 Ru H1RU 139.1(9)
C74 Ru H1RU 148.7(9)
C11 Fe C21 98.24(10)
C11 Fe C12 41.46(11)
C21 Fe C12 109.85(10)
C11 Fe C25 106.35(11)
C21 Fe C25 41.75(9)
C12 Fe C25 140.87(11)
C11 Fe C15 41.39(10)
C21 Fe C15 123.07(11)
C12 Fe C15 68.77(12)
C25 Fe C15 102.21(12)
C11 Fe C22 126.44(9)
C21 Fe C22 42.02(8)
C12 Fe C22 108.68(10)
C25 Fe C22 69.51(9)
C15 Fe C22 164.25(10)
C11 Fe C24 141.43(11)
C21 Fe C24 69.80(10)
C12 Fe C24 176.96(10)
C25 Fe C24 40.65(10)
C15 Fe C24 114.04(12)
C22 Fe C24 68.94(10)
C11 Fe C23 167.14(9)
C21 Fe C23 69.93(10)
C12 Fe C23 136.56(10)
C25 Fe C23 68.51(10)
C15 Fe C23 149.80(10)
C22 Fe C23 41.03(9)
C24 Fe C23 40.40(10)
C11 Fe C13 69.72(12)
C21 Fe C13 146.79(11)
C12 Fe C13 41.04(12)
C25 Fe C13 169.76(11)
C15 Fe C13 68.43(13)
C22 Fe C13 120.58(11)
C24 Fe C13 138.21(12)
C23 Fe C13 117.33(12)
C11 Fe C14 69.04(11)
C21 Fe C14 163.48(11)
C12 Fe C14 68.06(12)
C25 Fe C14 129.87(12)
C15 Fe C14 40.43(13)
C22 Fe C14 154.43(11)
C24 Fe C14 113.19(12)
C23 Fe C14 123.53(11)
C13 Fe C14 40.08(13)
C22 P1 C41 101.92(10)
C22 P1 C31 101.85(10)
C41 P1 C31 101.01(11)
C22 P1 Ru 118.48(8)
C41 P1 Ru 113.29(8)
C31 P1 Ru 117.69(8)
C51 P2 C61 101.43(10)
C51 P2 C1 102.08(10)
C61 P2 C1 100.62(10)
C51 P2 Ru 116.70(7)
C61 P2 Ru 117.18(8)
C1 P2 Ru 116.21(7)
C21 C1 C2 117.31(17)
C21 C1 P2 109.35(13)
C2 C1 P2 108.95(14)
C21 C1 H1 106.9
C2 C1 H1 106.9
P2 C1 H1 106.9
C3 C2 C1 117.21(19)
C3 C2 H2A 108.0
C1 C2 H2A 108.0
C3 C2 H2B 108.0
C1 C2 H2B 108.0
H2A C2 H2B 107.2
C11 C3 C2 114.06(19)
C11 C3 H3A 108.7
C2 C3 H3A 108.7
C11 C3 H3B 108.7
C2 C3 H3B 108.7
H3A C3 H3B 107.6
C12 C11 C15 106.9(2)
C12 C11 C3 128.1(2)
C15 C11 C3 124.5(2)
C12 C11 Fe 70.04(14)
C15 C11 Fe 70.46(14)
C3 C11 Fe 118.54(15)
C11 C12 C13 108.7(2)
C11 C12 Fe 68.51(13)
C13 C12 Fe 70.75(15)
C11 C12 H12 125.6
C13 C12 H12 125.6
Fe C12 H12 126.7
C14 C13 C12 107.1(3)
C14 C13 Fe 70.06(16)
C12 C13 Fe 68.22(14)
C14 C13 H13 126.5
C12 C13 H13 126.5
Fe C13 H13 126.8
C13 C14 C15 109.0(3)
C13 C14 Fe 69.85(15)
C15 C14 Fe 68.80(14)
C13 C14 H14 125.5
C15 C14 H14 125.5
Fe C14 H14 127.4
C14 C15 C11 108.3(3)
C14 C15 Fe 70.77(15)
C11 C15 Fe 68.15(13)
C14 C15 H15 125.9
C11 C15 H15 125.9
Fe C15 H15 126.8
C25 C21 C22 106.84(18)
C25 C21 C1 123.03(19)
C22 C21 C1 130.12(18)
C25 C21 Fe 69.88(13)
C22 C21 Fe 70.38(12)
C1 C21 Fe 124.30(13)
C23 C22 C21 107.27(18)
C23 C22 P1 125.71(16)
C21 C22 P1 126.75(15)
C23 C22 Fe 69.78(12)
C21 C22 Fe 67.59(11)
P1 C22 Fe 132.41(11)
C24 C23 C22 108.7(2)
C24 C23 Fe 69.70(13)
C22 C23 Fe 69.18(11)
C24 C23 H23 125.7
C22 C23 H23 125.7
Fe C23 H23 127.0
C25 C24 C23 108.3(2)
C25 C24 Fe 68.80(13)
C23 C24 Fe 69.90(13)
C25 C24 H24 125.8
C23 C24 H24 125.8
Fe C24 H24 127.0
C24 C25 C21 108.9(2)
C24 C25 Fe 70.55(14)
C21 C25 Fe 68.37(12)
C24 C25 H25 125.6
C21 C25 H25 125.6
Fe C25 H25 127.1
C36 C31 C32 118.8(2)
C36 C31 P1 119.41(19)
C32 C31 P1 121.81(19)
C33 C32 C31 120.6(3)
C33 C32 H32 119.7
C31 C32 H32 119.7
C34 C33 C32 120.0(3)
C34 C33 H33 120.0
C32 C33 H33 120.0
C35 C34 C33 120.1(3)
C35 C34 H34 120.0
C33 C34 H34 120.0
C34 C35 C36 120.1(3)
C34 C35 H35 120.0
C36 C35 H35 120.0
C31 C36 C35 120.5(3)
C31 C36 H36 119.8
C35 C36 H36 119.8
C42 C41 C46 118.3(2)
C42 C41 P1 123.31(17)
C46 C41 P1 118.0(2)
C41 C42 C43 121.0(3)
C41 C42 H42 119.5
C43 C42 H42 119.5
C44 C43 C42 120.0(3)
C44 C43 H43 120.0
C42 C43 H43 120.0
C43 C44 C45 119.7(3)
C43 C44 H44 120.1
C45 C44 H44 120.1
C44 C45 C46 120.5(3)
C44 C45 H45 119.7
C46 C45 H45 119.7
C41 C46 C45 120.4(3)
C41 C46 H46 119.8
C45 C46 H46 119.8
C52 C51 C56 118.4(2)
C52 C51 P2 124.57(17)
C56 C51 P2 116.97(19)
C51 C52 C53 120.8(2)
C51 C52 H52 119.6
C53 C52 H52 119.6
C54 C53 C52 119.8(3)
C54 C53 H53 120.1
C52 C53 H53 120.1
C55 C54 C53 119.9(2)
C55 C54 H54 120.0
C53 C54 H54 120.0
C54 C55 C56 120.4(3)
C54 C55 H55 119.8
C56 C55 H55 119.8
C55 C56 C51 120.6(3)
C55 C56 H56 119.7
C51 C56 H56 119.7
C62 C61 C66 117.9(2)
C62 C61 P2 123.00(18)
C66 C61 P2 119.09(17)
C63 C62 C61 120.9(3)
C63 C62 H62 119.6
C61 C62 H62 119.6
C64 C63 C62 120.6(3)
C64 C63 H63 119.7
C62 C63 H63 119.7
C63 C64 C65 119.4(3)
C63 C64 H64 120.3
C65 C64 H64 120.3
C64 C65 C66 120.3(3)
C64 C65 H65 119.9
C66 C65 H65 119.9
C65 C66 C61 120.9(2)
C65 C66 H66 119.5
C61 C66 H66 119.5
C75 C71 C72 108.2(3)
C75 C71 Ru 72.38(16)
C72 C71 Ru 72.28(16)
C75 C71 H71 125.9
C72 C71 H71 125.9
Ru C71 H71 121.2
C71 C72 C73 107.4(3)
C71 C72 Ru 71.15(17)
C73 C72 Ru 72.59(16)
C71 C72 H72 126.3
C73 C72 H72 126.3
Ru C72 H72 121.7
C74 C73 C72 108.5(3)
C74 C73 Ru 72.76(16)
C72 C73 Ru 71.06(17)
C74 C73 H73 125.8
C72 C73 H73 125.8
Ru C73 H73 122.1
C73 C74 C75 107.8(3)
C73 C74 Ru 71.61(16)
C75 C74 Ru 70.49(15)
C73 C74 H74 126.1
C75 C74 H74 126.1
Ru C74 H74 123.4
C71 C75 C74 108.1(3)
C71 C75 Ru 71.33(16)
C74 C75 Ru 73.24(15)
C71 C75 H75 126.0
C74 C75 H75 126.0
Ru C75 H75 121.2

loop_
_geom_bond_atom_site_label_1
_geom_bond_atom_site_label_2
_geom_bond_distance
Ru C71 2.224(3)
Ru P1 2.2277(12)
Ru P2 2.2348(11)
Ru C75 2.238(3)
Ru C72 2.239(3)
Ru C73 2.259(3)
Ru C74 2.273(3)
Ru H1RU 1.51(2)
Fe C11 1.999(2)
Fe C21 2.002(2)
Fe C12 2.020(3)
Fe C25 2.023(2)
Fe C15 2.030(2)
Fe C22 2.040(2)
Fe C24 2.046(2)
Fe C23 2.048(2)
Fe C13 2.053(3)
Fe C14 2.056(3)
P1 C22 1.811(2)
P1 C41 1.839(2)
P1 C31 1.841(2)
P2 C51 1.837(2)
P2 C61 1.838(2)
P2 C1 1.862(2)
C1 C21 1.512(3)
C1 C2 1.550(3)
C1 H1 0.9800
C2 C3 1.526(3)
C2 H2A 0.9700
C2 H2B 0.9700
C3 C11 1.492(4)
C3 H3A 0.9700
C3 H3B 0.9700
C11 C12 1.423(4)
C11 C15 1.424(3)
C12 C13 1.428(4)
C12 H12 0.9300
C13 C14 1.408(4)
C13 H13 0.9300
C14 C15 1.412(4)
C14 H14 0.9300
C15 H15 0.9300
C21 C25 1.434(3)
C21 C22 1.450(3)
C22 C23 1.433(3)
C23 C24 1.414(3)
C23 H23 0.9300
C24 C25 1.413(4)
C24 H24 0.9300
C25 H25 0.9300
C31 C36 1.379(3)
C31 C32 1.391(4)
C32 C33 1.380(4)
C32 H32 0.9300
C33 C34 1.379(5)
C33 H33 0.9300
C34 C35 1.368(5)
C34 H34 0.9300
C35 C36 1.392(4)
C35 H35 0.9300
C36 H36 0.9300
C41 C42 1.381(3)
C41 C46 1.385(3)
C42 C43 1.390(3)
C42 H42 0.9300
C43 C44 1.367(5)
C43 H43 0.9300
C44 C45 1.371(6)
C44 H44 0.9300
C45 C46 1.389(4)
C45 H45 0.9300
C46 H46 0.9300
C51 C52 1.386(3)
C51 C56 1.392(3)
C52 C53 1.391(3)
C52 H52 0.9300
C53 C54 1.380(5)
C53 H53 0.9300
C54 C55 1.372(5)
C54 H54 0.9300
C55 C56 1.384(4)
C55 H55 0.9300
C56 H56 0.9300
C61 C62 1.387(3)
C61 C66 1.391(3)
C62 C63 1.380(4)
C62 H62 0.9300
C63 C64 1.371(5)
C63 H63 0.9300
C64 C65 1.376(5)
C64 H64 0.9300
C65 C66 1.382(4)
C65 H65 0.9300
C66 H66 0.9300
C71 C75 1.390(5)
C71 C72 1.400(5)
C71 H71 0.9300
C72 C73 1.403(5)
C72 H72 0.9300
C73 C74 1.387(5)
C73 H73 0.9300
C74 C75 1.405(4)
C74 H74 0.9300
C75 H75 0.9300

loop_
_geom_torsion_atom_site_label_1
_geom_torsion_atom_site_label_2
_geom_torsion_atom_site_label_3
_geom_torsion_atom_site_label_4
_geom_torsion
C71 Ru P1 C22 140.61(13)
P2 Ru P1 C22 -30.15(8)
C75 Ru P1 C22 169.20(11)
C72 Ru P1 C22 160.6(3)
C73 Ru P1 C22 -134.73(14)
C74 Ru P1 C22 -154.01(11)
C71 Ru P1 C41 -100.09(13)
P2 Ru P1 C41 89.15(9)
C75 Ru P1 C41 -71.50(12)
C72 Ru P1 C41 -80.1(3)
C73 Ru P1 C41 -15.43(15)
C74 Ru P1 C41 -34.71(12)
C71 Ru P1 C31 17.34(14)
P2 Ru P1 C31 -153.41(9)
C75 Ru P1 C31 45.94(12)
C72 Ru P1 C31 37.3(3)
C73 Ru P1 C31 102.01(16)
C74 Ru P1 C31 82.73(13)
C71 Ru P2 C51 128.35(17)
P1 Ru P2 C51 -64.81(9)
C75 Ru P2 C51 49.6(3)
C72 Ru P2 C51 111.46(14)
C73 Ru P2 C51 74.94(13)
C74 Ru P2 C51 44.22(13)
C71 Ru P2 C61 7.84(17)
P1 Ru P2 C61 174.69(8)
C75 Ru P2 C61 -70.9(3)
C72 Ru P2 C61 -9.05(13)
C73 Ru P2 C61 -45.57(13)
C74 Ru P2 C61 -76.29(13)
C71 Ru P2 C1 -111.08(17)
P1 Ru P2 C1 55.76(8)
C75 Ru P2 C1 170.2(3)
C72 Ru P2 C1 -127.97(13)
C73 Ru P2 C1 -164.50(12)
C74 Ru P2 C1 164.78(12)
C51 P2 C1 C21 64.86(15)
C61 P2 C1 C21 169.12(14)
Ru P2 C1 C21 -63.27(14)
C51 P2 C1 C2 -165.74(14)
C61 P2 C1 C2 -61.48(16)
Ru P2 C1 C2 66.13(16)
C21 C1 C2 C3 -41.4(3)
P2 C1 C2 C3 -166.29(18)
C1 C2 C3 C11 69.0(3)
C2 C3 C11 C12 35.9(3)
C2 C3 C11 C15 -135.1(2)
C2 C3 C11 Fe -50.2(3)
C21 Fe C11 C12 -110.75(15)
C25 Fe C11 C12 -152.75(14)
C15 Fe C11 C12 117.2(2)
C22 Fe C11 C12 -76.45(17)
C24 Fe C11 C12 -178.54(16)
C23 Fe C11 C12 -88.3(5)
C13 Fe C11 C12 37.22(16)
C14 Fe C11 C12 80.17(18)
C21 Fe C11 C15 132.03(17)
C12 Fe C11 C15 -117.2(2)
C25 Fe C11 C15 90.03(18)
C22 Fe C11 C15 166.33(16)
C24 Fe C11 C15 64.2(2)
C23 Fe C11 C15 154.5(4)
C13 Fe C11 C15 -80.00(19)
C14 Fe C11 C15 -37.05(18)
C21 Fe C11 C3 12.56(19)
C12 Fe C11 C3 123.3(2)
C25 Fe C11 C3 -29.4(2)
C15 Fe C11 C3 -119.5(3)
C22 Fe C11 C3 46.9(2)
C24 Fe C11 C3 -55.2(3)
C23 Fe C11 C3 35.1(5)
C13 Fe C11 C3 160.5(2)
C14 Fe C11 C3 -156.5(2)
C15 C11 C12 C13 1.7(3)
C3 C11 C12 C13 -170.7(2)
Fe C11 C12 C13 -59.48(17)
C15 C11 C12 Fe 61.16(16)
C3 C11 C12 Fe -111.2(2)
C21 Fe C12 C11 79.72(15)
C25 Fe C12 C11 44.1(2)
C15 Fe C12 C11 -39.11(15)
C22 Fe C12 C11 124.35(14)
C24 Fe C12 C11 163(2)
C23 Fe C12 C11 161.12(14)
C13 Fe C12 C11 -120.2(2)
C14 Fe C12 C11 -82.73(17)
C11 Fe C12 C13 120.2(2)
C21 Fe C12 C13 -160.07(16)
C25 Fe C12 C13 164.34(17)
C15 Fe C12 C13 81.11(18)
C22 Fe C12 C13 -115.44(17)
C24 Fe C12 C13 -77(2)
C23 Fe C12 C13 -78.7(2)
C14 Fe C12 C13 37.48(17)
C11 C12 C13 C14 -1.4(3)
Fe C12 C13 C14 -59.55(18)
C11 C12 C13 Fe 58.11(15)
C11 Fe C13 C14 81.18(18)
C21 Fe C13 C14 154.59(18)
C12 Fe C13 C14 118.8(2)
C25 Fe C13 C14 12.1(7)
C15 Fe C13 C14 36.74(17)
C22 Fe C13 C14 -157.68(16)
C24 Fe C13 C14 -65.7(2)
C23 Fe C13 C14 -110.59(18)
C11 Fe C13 C12 -37.59(15)
C21 Fe C13 C12 35.8(3)
C25 Fe C13 C12 -106.6(6)
C15 Fe C13 C12 -82.03(18)
C22 Fe C13 C12 83.55(18)
C24 Fe C13 C12 175.55(15)
C23 Fe C13 C12 130.64(16)
C14 Fe C13 C12 -118.8(2)
C12 C13 C14 C15 0.6(3)
Fe C13 C14 C15 -57.74(19)
C12 C13 C14 Fe 58.38(17)
C11 Fe C14 C13 -83.04(19)
C21 Fe C14 C13 -124.3(4)
C12 Fe C14 C13 -38.35(18)
C25 Fe C14 C13 -177.21(17)
C15 Fe C14 C13 -120.9(3)
C22 Fe C14 C13 49.2(3)
C24 Fe C14 C13 138.65(18)
C23 Fe C14 C13 93.9(2)
C11 Fe C14 C15 37.90(16)
C21 Fe C14 C15 -3.3(5)
C12 Fe C14 C15 82.59(18)
C25 Fe C14 C15 -56.3(2)
C22 Fe C14 C15 170.2(2)
C24 Fe C14 C15 -100.41(18)
C23 Fe C14 C15 -145.18(16)
C13 Fe C14 C15 120.9(3)
C13 C14 C15 C11 0.4(3)
Fe C14 C15 C11 -57.98(16)
C13 C14 C15 Fe 58.39(19)
C12 C11 C15 C14 -1.3(3)
C3 C11 C15 C14 171.4(2)
Fe C11 C15 C14 59.60(18)
C12 C11 C15 Fe -60.88(15)
C3 C11 C15 Fe 111.8(2)
C11 Fe C15 C14 -119.8(2)
C21 Fe C15 C14 178.87(16)
C12 Fe C15 C14 -80.66(19)
C25 Fe C15 C14 139.22(18)
C22 Fe C15 C14 -164.3(3)
C24 Fe C15 C14 98.11(19)
C23 Fe C15 C14 71.1(3)
C13 Fe C15 C14 -36.43(18)
C21 Fe C15 C11 -61.30(19)
C12 Fe C15 C11 39.17(16)
C25 Fe C15 C11 -100.95(17)
C22 Fe C15 C11 -44.5(4)
C24 Fe C15 C11 -142.06(16)
C23 Fe C15 C11 -169.03(18)
C13 Fe C15 C11 83.40(18)
C14 Fe C15 C11 119.8(2)
C2 C1 C21 C25 88.0(2)
P2 C1 C21 C25 -147.37(17)
C2 C1 C21 C22 -91.5(2)
P2 C1 C21 C22 33.2(2)
C2 C1 C21 Fe 1.0(3)
P2 C1 C21 Fe 125.67(13)
C11 Fe C21 C25 -105.36(14)
C12 Fe C21 C25 -146.53(14)
C15 Fe C21 C25 -69.49(16)
C22 Fe C21 C25 117.27(17)
C24 Fe C21 C25 36.69(13)
C23 Fe C21 C25 79.84(14)
C13 Fe C21 C25 -170.64(19)
C14 Fe C21 C25 -66.9(4)
C11 Fe C21 C22 137.37(12)
C12 Fe C21 C22 96.21(14)
C25 Fe C21 C22 -117.27(17)
C15 Fe C21 C22 173.25(13)
C24 Fe C21 C22 -80.58(13)
C23 Fe C21 C22 -37.42(12)
C13 Fe C21 C22 72.1(2)
C14 Fe C21 C22 175.8(4)
C11 Fe C21 C1 11.57(18)
C12 Fe C21 C1 -29.60(19)
C25 Fe C21 C1 116.9(2)
C15 Fe C21 C1 47.4(2)
C22 Fe C21 C1 -125.8(2)
C24 Fe C21 C1 153.62(19)
C23 Fe C21 C1 -163.23(18)
C13 Fe C21 C1 -53.7(3)
C14 Fe C21 C1 50.0(4)
C25 C21 C22 C23 -2.0(2)
C1 C21 C22 C23 177.51(18)
Fe C21 C22 C23 58.69(14)
C25 C21 C22 P1 172.25(15)
C1 C21 C22 P1 -8.2(3)
Fe C21 C22 P1 -127.05(16)
C25 C21 C22 Fe -60.70(14)
C1 C21 C22 Fe 118.8(2)
C41 P1 C22 C23 58.9(2)
C31 P1 C22 C23 -45.3(2)
Ru P1 C22 C23 -176.10(15)
C41 P1 C22 C21 -114.38(17)
C31 P1 C22 C21 141.51(17)
Ru P1 C22 C21 10.66(19)
C41 P1 C22 Fe 153.45(15)
C31 P1 C22 Fe 49.34(17)
Ru P1 C22 Fe -81.50(15)
C11 Fe C22 C23 -176.02(14)
C21 Fe C22 C23 -119.61(17)
C12 Fe C22 C23 141.18(15)
C25 Fe C22 C23 -80.42(15)
C15 Fe C22 C23 -140.9(4)
C24 Fe C22 C23 -36.81(14)
C13 Fe C22 C23 97.65(17)
C14 Fe C22 C23 63.1(3)
C11 Fe C22 C21 -56.42(15)
C12 Fe C22 C21 -99.22(13)
C25 Fe C22 C21 39.18(12)
C15 Fe C22 C21 -21.3(4)
C24 Fe C22 C21 82.79(13)
C23 Fe C22 C21 119.61(17)
C13 Fe C22 C21 -142.74(14)
C14 Fe C22 C21 -177.3(2)
C11 Fe C22 P1 63.58(19)
C21 Fe C22 P1 120.0(2)
C12 Fe C22 P1 20.78(18)
C25 Fe C22 P1 159.18(18)
C15 Fe C22 P1 98.7(4)
C24 Fe C22 P1 -157.21(18)
C23 Fe C22 P1 -120.4(2)
C13 Fe C22 P1 -22.7(2)
C14 Fe C22 P1 -57.3(3)
C21 C22 C23 C24 1.3(2)
P1 C22 C23 C24 -172.99(16)
Fe C22 C23 C24 58.66(16)
C21 C22 C23 Fe -57.33(13)
P1 C22 C23 Fe 128.35(16)
C11 Fe C23 C24 -105.9(4)
C21 Fe C23 C24 -82.08(15)
C12 Fe C23 C24 179.88(16)
C25 Fe C23 C24 -37.30(14)
C15 Fe C23 C24 39.7(3)
C22 Fe C23 C24 -120.4(2)
C13 Fe C23 C24 133.45(16)
C14 Fe C23 C24 87.14(19)
C11 Fe C23 C22 14.5(5)
C21 Fe C23 C22 38.29(12)
C12 Fe C23 C22 -59.7(2)
C25 Fe C23 C22 83.07(14)
C15 Fe C23 C22 160.1(2)
C24 Fe C23 C22 120.4(2)
C13 Fe C23 C22 -106.18(16)
C14 Fe C23 C22 -152.49(15)
C22 C23 C24 C25 -0.1(3)
Fe C23 C24 C25 58.21(16)
C22 C23 C24 Fe -58.34(15)
C11 Fe C24 C25 39.9(2)
C21 Fe C24 C25 -37.64(13)
C12 Fe C24 C25 -122(2)
C15 Fe C24 C25 80.56(16)
C22 Fe C24 C25 -82.68(14)
C23 Fe C24 C25 -120.1(2)
C13 Fe C24 C25 164.53(17)
C14 Fe C24 C25 124.86(16)
C11 Fe C24 C23 159.91(15)
C21 Fe C24 C23 82.41(15)
C12 Fe C24 C23 -2(2)
C25 Fe C24 C23 120.1(2)
C15 Fe C24 C23 -159.39(15)
C22 Fe C24 C23 37.37(14)
C13 Fe C24 C23 -75.4(2)
C14 Fe C24 C23 -115.09(17)
C23 C24 C25 C21 -1.2(3)
Fe C24 C25 C21 57.74(15)
C23 C24 C25 Fe -58.89(16)
C22 C21 C25 C24 2.0(2)
C1 C21 C25 C24 -177.60(18)
Fe C21 C25 C24 -59.07(16)
C22 C21 C25 Fe 61.02(13)
C1 C21 C25 Fe -118.53(18)
C11 Fe C25 C24 -155.39(14)
C21 Fe C25 C24 120.60(19)
C12 Fe C25 C24 175.90(15)
C15 Fe C25 C24 -112.82(15)
C22 Fe C25 C24 81.17(15)
C23 Fe C25 C24 37.08(14)
C13 Fe C25 C24 -89.5(6)
C14 Fe C25 C24 -79.32(19)
C11 Fe C25 C21 84.01(13)
C12 Fe C25 C21 55.3(2)
C15 Fe C25 C21 126.58(14)
C22 Fe C25 C21 -39.44(12)
C24 Fe C25 C21 -120.60(19)
C23 Fe C25 C21 -83.52(13)
C13 Fe C25 C21 149.9(6)
C14 Fe C25 C21 160.07(14)
C22 P1 C31 C36 -105.5(2)
C41 P1 C31 C36 149.7(2)
Ru P1 C31 C36 25.8(2)
C22 P1 C31 C32 72.8(2)
C41 P1 C31 C32 -32.0(2)
Ru P1 C31 C32 -155.86(19)
C36 C31 C32 C33 2.6(4)
P1 C31 C32 C33 -175.8(2)
C31 C32 C33 C34 -0.5(5)
C32 C33 C34 C35 -1.7(5)
C33 C34 C35 C36 1.7(5)
C32 C31 C36 C35 -2.5(4)
P1 C31 C36 C35 175.8(2)
C34 C35 C36 C31 0.4(5)
C22 P1 C41 C42 22.1(2)
C31 P1 C41 C42 126.9(2)
Ru P1 C41 C42 -106.3(2)
C22 P1 C41 C46 -164.9(2)
C31 P1 C41 C46 -60.1(2)
Ru P1 C41 C46 66.7(2)
C46 C41 C42 C43 -2.4(4)
P1 C41 C42 C43 170.56(19)
C41 C42 C43 C44 0.3(4)
C42 C43 C44 C45 1.3(5)
C43 C44 C45 C46 -0.6(6)
C42 C41 C46 C45 3.1(5)
P1 C41 C46 C45 -170.3(3)
C44 C45 C46 C41 -1.6(6)
C61 P2 C51 C52 -96.8(2)
C1 P2 C51 C52 6.8(2)
Ru P2 C51 C52 134.67(18)
C61 P2 C51 C56 85.99(19)
C1 P2 C51 C56 -170.39(17)
Ru P2 C51 C56 -42.6(2)
C56 C51 C52 C53 1.3(4)
P2 C51 C52 C53 -175.85(19)
C51 C52 C53 C54 -2.1(4)
C52 C53 C54 C55 1.2(4)
C53 C54 C55 C56 0.5(4)
C54 C55 C56 C51 -1.3(4)
C52 C51 C56 C55 0.4(4)
P2 C51 C56 C55 177.8(2)
C51 P2 C61 C62 17.0(2)
C1 P2 C61 C62 -87.7(2)
Ru P2 C61 C62 145.3(2)
C51 P2 C61 C66 -165.18(18)
C1 P2 C61 C66 90.0(2)
Ru P2 C61 C66 -36.9(2)
C66 C61 C62 C63 0.0(4)
P2 C61 C62 C63 177.8(3)
C61 C62 C63 C64 -0.7(5)
C62 C63 C64 C65 0.4(5)
C63 C64 C65 C66 0.5(5)
C64 C65 C66 C61 -1.2(4)
C62 C61 C66 C65 0.9(4)
P2 C61 C66 C65 -176.97(19)
P1 Ru C71 C75 52.7(2)
P2 Ru C71 C75 -143.62(16)
C72 Ru C71 C75 -116.5(3)
C73 Ru C71 C75 -78.8(2)
C74 Ru C71 C75 -37.59(18)
P1 Ru C71 C72 169.19(17)
P2 Ru C71 C72 -27.1(3)
C75 Ru C71 C72 116.5(3)
C73 Ru C71 C72 37.7(2)
C74 Ru C71 C72 78.9(2)
C75 C71 C72 C73 -0.1(3)
Ru C71 C72 C73 -64.0(2)
C75 C71 C72 Ru 63.91(19)
P1 Ru C72 C71 -27.6(5)
P2 Ru C72 C71 163.81(17)
C75 Ru C72 C71 -37.41(19)
C73 Ru C72 C71 -116.0(3)
C74 Ru C72 C71 -79.3(2)
C71 Ru C72 C73 116.0(3)
P1 Ru C72 C73 88.4(4)
P2 Ru C72 C73 -80.19(19)
C75 Ru C72 C73 78.6(2)
C74 Ru C72 C73 36.65(19)
C71 C72 C73 C74 -0.5(3)
Ru C72 C73 C74 -63.6(2)
C71 C72 C73 Ru 63.1(2)
C71 Ru C73 C74 79.3(2)
P1 Ru C73 C74 -32.8(3)
P2 Ru C73 C74 -132.57(19)
C75 Ru C73 C74 37.3(2)
C72 Ru C73 C74 117.2(3)
C71 Ru C73 C72 -38.0(2)
P1 Ru C73 C72 -150.03(17)
P2 Ru C73 C72 110.21(19)
C75 Ru C73 C72 -79.9(2)
C74 Ru C73 C72 -117.2(3)
C72 C73 C74 C75 0.9(3)
Ru C73 C74 C75 -61.56(19)
C72 C73 C74 Ru 62.5(2)
C71 Ru C74 C73 -79.7(2)
P1 Ru C74 C73 158.20(18)
P2 Ru C74 C73 59.4(2)
C75 Ru C74 C73 -117.3(3)
C72 Ru C74 C73 -37.4(2)
C71 Ru C74 C75 37.6(2)
P1 Ru C74 C75 -84.45(19)
P2 Ru C74 C75 176.72(16)
C72 Ru C74 C75 80.0(2)
C73 Ru C74 C75 117.3(3)
C72 C71 C75 C74 0.7(3)
Ru C71 C75 C74 64.50(19)
C72 C71 C75 Ru -63.84(19)
C73 C74 C75 C71 -1.0(3)
Ru C74 C75 C71 -63.26(19)
C73 C74 C75 Ru 62.3(2)
P1 Ru C75 C71 -139.05(18)
P2 Ru C75 C71 108.6(3)
C72 Ru C75 C71 37.7(2)
C73 Ru C75 C71 79.7(2)
C74 Ru C75 C71 116.3(3)
C71 Ru C75 C74 -116.3(3)
P1 Ru C75 C74 104.60(19)
P2 Ru C75 C74 -7.7(4)
C72 Ru C75 C74 -78.6(2)
C73 Ru C75 C74 -36.6(2)
